data_7128326
loop_
_publ_author_name
'Xiong, Yun'
'Yao, Shenglai'
'Ruzicka, Ales'
'Driess, Matthias'

_publ_section_title
;
 Distinctly different reactivity of bis(silylenyl)-<i>versus</i>
 phosphanyl-silylenyl-substituted <i>o</i>-dicarborane towards
 O<sub>2</sub>, N<sub>2</sub>O and CO<sub>2</sub>.
;
_journal_issue 48
_journal_name_full 'Chemical communications (Cambridge, England)'
_journal_page_first 5965
_journal_page_last 5968
_journal_paper_doi 10.1039/d1cc01939b
_journal_volume 57
_journal_year 2021
_chemical_formula_sum 'C28 H55 B10 N4 O3 P Si'
_chemical_formula_weight 662.92
_space_group_crystal_system monoclinic
_space_group_IT_number 14
_space_group_name_Hall '-P 2yn'
_space_group_name_H-M_alt 'P 1 21/n 1'
_atom_sites_solution_hydrogens geom
_audit_creation_method 'CrysAlisPro 1.171.39.46 (Rigaku OD, 2018)'
_audit_update_record
;
2021-04-06 deposited with the CCDC.	2021-05-13 downloaded from the CCDC.
;
_cell_angle_alpha 90
_cell_angle_beta 103.718(2)
_cell_angle_gamma 90
_cell_formula_units_Z 4
_cell_length_a 9.7706(2)
_cell_length_b 22.3265(4)
_cell_length_c 17.6158(4)
_cell_measurement_reflns_used 4774
_cell_measurement_temperature 150(2)
_cell_measurement_theta_max 73.5810
_cell_measurement_theta_min 3.2190
_cell_volume 3733.15(14)
_computing_cell_refinement 'CrysAlisPro 1.171.39.46 (Rigaku OD, 2018)'
_computing_data_collection 'CrysAlisPro 1.171.39.46 (Rigaku OD, 2018)'
_computing_data_reduction 'CrysAlisPro 1.171.39.46 (Rigaku OD, 2018)'
_computing_structure_refinement 'SHELXL-2018/3 (Sheldrick, 2018)'
_diffrn_ambient_temperature 150(2)
_diffrn_measured_fraction_theta_full 1.000
_diffrn_measured_fraction_theta_max 1.000
_diffrn_measurement_device 'four-circle diffractometer'
_diffrn_measurement_device_type 'SuperNova, Single source at offset/far, Atlas'
_diffrn_radiation_monochromator mirror
_diffrn_radiation_type CuK\a
_diffrn_radiation_wavelength 1.54184
_diffrn_reflns_av_R_equivalents 0.0377
_diffrn_reflns_av_unetI/netI 0.0492
_diffrn_reflns_Laue_measured_fraction_full 1.000
_diffrn_reflns_Laue_measured_fraction_max 1.000
_diffrn_reflns_limit_h_max 9
_diffrn_reflns_limit_h_min -11
_diffrn_reflns_limit_k_max 26
_diffrn_reflns_limit_k_min -25
_diffrn_reflns_limit_l_max 21
_diffrn_reflns_limit_l_min -21
_diffrn_reflns_number 14627
_diffrn_reflns_point_group_measured_fraction_full 1.000
_diffrn_reflns_point_group_measured_fraction_max 1.000
_diffrn_reflns_theta_full 67.496
_diffrn_reflns_theta_max 67.495
_diffrn_reflns_theta_min 3.254
_exptl_absorpt_coefficient_mu 1.224
_exptl_absorpt_correction_T_max 1.00000
_exptl_absorpt_correction_T_min 0.92297
_exptl_absorpt_correction_type multi-scan
_exptl_absorpt_process_details
;
CrysAlisPro 1.171.39.46 (Rigaku Oxford Diffraction, 2018)
Empirical absorption correction using spherical harmonics,
 implemented in SCALE3 ABSPACK scaling algorithm.
;
_exptl_crystal_colour colorless
_exptl_crystal_density_diffrn 1.179
_exptl_crystal_description prism
_exptl_crystal_F_000 1416
_exptl_crystal_size_max 0.260
_exptl_crystal_size_mid 0.210
_exptl_crystal_size_min 0.130
_refine_diff_density_max 0.369
_refine_diff_density_min -0.276
_refine_diff_density_rms 0.048
_refine_ls_extinction_method none
_refine_ls_goodness_of_fit_ref 1.023
_refine_ls_hydrogen_treatment constr
_refine_ls_matrix_type full
_refine_ls_number_parameters 436
_refine_ls_number_reflns 6729
_refine_ls_number_restraints 0
_refine_ls_restrained_S_all 1.023
_refine_ls_R_factor_all 0.0601
_refine_ls_R_factor_gt 0.0423
_refine_ls_shift/su_max 0.001
_refine_ls_shift/su_mean 0.000
_refine_ls_structure_factor_coef Fsqd
_refine_ls_weighting_details 'w=1/[\s^2^(Fo^2^)+(0.0520P)^2^+1.0617P] where P=(Fo^2^+2Fc^2^)/3'
_refine_ls_weighting_scheme calc
_refine_ls_wR_factor_gt 0.1013
_refine_ls_wR_factor_ref 0.1147
_reflns_Friedel_coverage 0.000
_reflns_number_gt 5278
_reflns_number_total 6729
_reflns_threshold_expression 'I > 2\s(I)'
_cod_data_source_file d1cc01939b2.cif
_cod_data_source_block 6
_cod_depositor_comments 'Adding full bibliography for 7128322--7128326.cif.'
_cod_original_sg_symbol_H-M 'P 21/n'
_cod_database_code 7128326
_shelx_shelxl_version_number 2018/3
_shelx_space_group_comment
;
The symmetry employed for this shelxl refinement is uniquely defined
by the following loop, which should always be used as a source of
symmetry information in preference to the above space-group names.
They are only intended as comments.
;
_shelx_estimated_absorpt_t_min 0.741
_shelx_estimated_absorpt_t_max 0.857

loop_
_space_group_symop_operation_xyz
'x, y, z'
'-x+1/2, y+1/2, -z+1/2'
'-x, -y, -z'
'x-1/2, -y-1/2, z-1/2'

loop_
_atom_site_label
_atom_site_type_symbol
_atom_site_fract_x
_atom_site_fract_y
_atom_site_fract_z
_atom_site_U_iso_or_equiv
_atom_site_adp_type
_atom_site_occupancy
_atom_site_site_symmetry_order
_atom_site_calc_flag
_atom_site_refinement_flags_posn
_atom_site_refinement_flags_adp
_atom_site_refinement_flags_occupancy
_atom_site_disorder_assembly
_atom_site_disorder_group
P1 P 0.50202(6) 0.02717(2) 0.77623(3) 0.02137(13) Uani 1 1 d . . . . .
Si1 Si 0.42926(6) -0.08196(2) 0.61341(3) 0.01944(13) Uani 1 1 d . . . . .
O1 O 0.50407(17) 0.06346(6) 0.58012(9) 0.0327(4) Uani 1 1 d . . . . .
O2 O 0.56536(15) -0.03413(6) 0.60990(8) 0.0253(3) Uani 1 1 d . . . . .
O3 O 0.34980(15) -0.01057(6) 0.59436(8) 0.0247(3) Uani 1 1 d . . . . .
N3 N 0.30687(17) -0.12379(7) 0.53894(9) 0.0214(4) Uani 1 1 d . . . . .
N1 N 0.4044(2) 0.07095(7) 0.82081(10) 0.0301(4) Uani 1 1 d . . . . .
C3 C 0.4061(2) -0.16492(8) 0.53516(11) 0.0210(4) Uani 1 1 d . . . . .
N4 N 0.52086(18) -0.15051(7) 0.58896(10) 0.0229(4) Uani 1 1 d . . . . .
C8 C 0.4753(2) 0.01318(9) 0.59332(11) 0.0249(4) Uani 1 1 d . . . . .
N2 N 0.6487(2) 0.02827(7) 0.85166(10) 0.0277(4) Uani 1 1 d . . . . .
C1 C 0.3976(2) -0.10050(8) 0.71540(12) 0.0225(4) Uani 1 1 d . . . . .
C2 C 0.4218(2) -0.04957(9) 0.79204(11) 0.0240(4) Uani 1 1 d . . . . .
C7 C 0.2918(3) 0.12077(10) 0.69737(14) 0.0384(6) Uani 1 1 d . . . . .
H7A H 0.378206 0.119690 0.678296 0.058 Uiso 1 1 calc R U . . .
H7B H 0.235036 0.155496 0.675038 0.058 Uiso 1 1 calc R U . . .
H7C H 0.237731 0.083997 0.681667 0.058 Uiso 1 1 calc R U . . .
C14 C 0.3921(2) -0.21801(9) 0.48316(12) 0.0236(4) Uani 1 1 d . . . . .
C20 C 0.1604(2) -0.11747(9) 0.48808(12) 0.0265(4) Uani 1 1 d . . . . .
C5 C 0.6198(3) 0.05966(10) 0.92039(13) 0.0365(6) Uani 1 1 d . . . . .
H5A H 0.668131 0.098941 0.927485 0.044 Uiso 1 1 calc R U . . .
H5B H 0.654668 0.035548 0.968225 0.044 Uiso 1 1 calc R U . . .
C12 C 0.8203(2) -0.00018(10) 0.77416(14) 0.0349(5) Uani 1 1 d . . . . .
H12A H 0.825731 -0.041259 0.794251 0.052 Uiso 1 1 calc R U . . .
H12B H 0.910311 0.010753 0.762593 0.052 Uiso 1 1 calc R U . . .
H12C H 0.745018 0.002504 0.726318 0.052 Uiso 1 1 calc R U . . .
C10 C 0.7887(2) 0.04255(9) 0.83533(13) 0.0305(5) Uani 1 1 d . . . . .
C17 C 0.3875(3) -0.32045(11) 0.39440(15) 0.0421(6) Uani 1 1 d . . . . .
H17 H 0.387411 -0.355632 0.364047 0.051 Uiso 1 1 calc R U . . .
C24 C 0.6683(2) -0.17299(9) 0.59744(12) 0.0262(5) Uani 1 1 d . . . . .
B9 B 0.1870(3) -0.11952(11) 0.79578(15) 0.0339(6) Uani 1 1 d . . . . .
H9 H 0.071805 -0.122182 0.794097 0.041 Uiso 1 1 calc R U . . .
C19 C 0.4180(2) -0.21406(10) 0.40922(13) 0.0306(5) Uani 1 1 d . . . . .
H19 H 0.436408 -0.176355 0.388694 0.037 Uiso 1 1 calc R U . . .
B6 B 0.4663(3) -0.08619(10) 0.87908(14) 0.0301(6) Uani 1 1 d . . . . .
H6 H 0.536761 -0.066788 0.933015 0.036 Uiso 1 1 calc R U . . .
C16 C 0.3584(3) -0.32423(10) 0.46722(15) 0.0391(6) Uani 1 1 d . . . . .
H16 H 0.336605 -0.361886 0.486542 0.047 Uiso 1 1 calc R U . . .
C6 C 0.3298(2) 0.12559(9) 0.78597(14) 0.0321(5) Uani 1 1 d . . . . .
B7 B 0.4700(3) -0.16354(11) 0.85660(15) 0.0356(6) Uani 1 1 d . . . . .
H7 H 0.543275 -0.195367 0.895518 0.043 Uiso 1 1 calc R U . . .
C22 C 0.0861(2) -0.17791(10) 0.47401(16) 0.0409(6) Uani 1 1 d . . . . .
H22A H 0.129400 -0.202300 0.439762 0.061 Uiso 1 1 calc R U . . .
H22B H -0.013787 -0.171721 0.449184 0.061 Uiso 1 1 calc R U . . .
H22C H 0.094910 -0.198561 0.524024 0.061 Uiso 1 1 calc R U . . .
C15 C 0.3611(2) -0.27317(9) 0.51205(13) 0.0314(5) Uani 1 1 d . . . . .
H15 H 0.341820 -0.275723 0.562338 0.038 Uiso 1 1 calc R U . . .
C23 C 0.0752(2) -0.07675(10) 0.52870(14) 0.0330(5) Uani 1 1 d . . . . .
H23A H 0.071446 -0.094134 0.579259 0.050 Uiso 1 1 calc R U . . .
H23B H -0.020685 -0.072682 0.496081 0.050 Uiso 1 1 calc R U . . .
H23C H 0.119838 -0.037224 0.536934 0.050 Uiso 1 1 calc R U . . .
C13 C 0.7907(3) 0.10676(10) 0.80430(17) 0.0422(6) Uani 1 1 d . . . . .
H13A H 0.719281 0.110761 0.755065 0.063 Uiso 1 1 calc R U . . .
H13B H 0.883944 0.115447 0.795316 0.063 Uiso 1 1 calc R U . . .
H13C H 0.770298 0.135028 0.842717 0.063 Uiso 1 1 calc R U . . .
C4 C 0.4617(3) 0.06838(10) 0.90595(12) 0.0329(5) Uani 1 1 d . . . . .
H4A H 0.418961 0.034648 0.928597 0.039 Uiso 1 1 calc R U . . .
H4B H 0.440624 0.106020 0.930605 0.039 Uiso 1 1 calc R U . . .
B4 B 0.2541(3) -0.06615(11) 0.73835(14) 0.0263(5) Uani 1 1 d . . . . .
H4 H 0.186243 -0.033047 0.698666 0.032 Uiso 1 1 calc R U . . .
B1 B 0.5324(3) -0.10974(10) 0.79771(14) 0.0275(5) Uani 1 1 d . . . . .
H1 H 0.646008 -0.105145 0.796589 0.033 Uiso 1 1 calc R U . . .
C18 C 0.4166(3) -0.26581(11) 0.36575(14) 0.0404(6) Uani 1 1 d . . . . .
H18 H 0.436084 -0.263549 0.315488 0.048 Uiso 1 1 calc R U . . .
B8 B 0.2967(3) -0.18441(11) 0.80621(15) 0.0346(6) Uani 1 1 d . . . . .
H8 H 0.254356 -0.230348 0.812180 0.042 Uiso 1 1 calc R U . . .
C27 C 0.7586(3) -0.14676(13) 0.67143(16) 0.0495(7) Uani 1 1 d . . . . .
H27A H 0.750978 -0.102995 0.669538 0.074 Uiso 1 1 calc R U . . .
H27B H 0.857009 -0.158436 0.676303 0.074 Uiso 1 1 calc R U . . .
H27C H 0.726556 -0.161821 0.716536 0.074 Uiso 1 1 calc R U . . .
C26 C 0.7243(3) -0.15210(14) 0.52844(16) 0.0500(7) Uani 1 1 d . . . . .
H26A H 0.670420 -0.171182 0.480526 0.075 Uiso 1 1 calc R U . . .
H26B H 0.823871 -0.163143 0.536941 0.075 Uiso 1 1 calc R U . . .
H26C H 0.714782 -0.108493 0.523360 0.075 Uiso 1 1 calc R U . . .
B5 B 0.2924(3) -0.05951(11) 0.84174(15) 0.0307(6) Uani 1 1 d . . . . .
H5 H 0.246884 -0.022364 0.870776 0.037 Uiso 1 1 calc R U . . .
B3 B 0.2543(3) -0.14453(11) 0.71674(15) 0.0297(5) Uani 1 1 d . . . . .
H3 H 0.183564 -0.163932 0.662871 0.036 Uiso 1 1 calc R U . . .
C9 C 0.4226(3) 0.18093(10) 0.81059(18) 0.0558(8) Uani 1 1 d . . . . .
H9A H 0.446168 0.184379 0.867680 0.084 Uiso 1 1 calc R U . . .
H9B H 0.371464 0.216834 0.787563 0.084 Uiso 1 1 calc R U . . .
H9C H 0.509326 0.176951 0.792284 0.084 Uiso 1 1 calc R U . . .
C11 C 0.9036(3) 0.03448(14) 0.91050(16) 0.0530(7) Uani 1 1 d . . . . .
H11A H 0.892557 0.065011 0.948578 0.080 Uiso 1 1 calc R U . . .
H11B H 0.996354 0.038672 0.898901 0.080 Uiso 1 1 calc R U . . .
H11C H 0.895359 -0.005426 0.932179 0.080 Uiso 1 1 calc R U . . .
B10 B 0.3196(3) -0.13220(11) 0.88330(15) 0.0375(6) Uani 1 1 d . . . . .
H10 H 0.292576 -0.143568 0.939922 0.045 Uiso 1 1 calc R U . . .
C21 C 0.1693(3) -0.08871(16) 0.41086(15) 0.0564(8) Uani 1 1 d . . . . .
H21A H 0.216796 -0.049871 0.421079 0.085 Uiso 1 1 calc R U . . .
H21B H 0.074039 -0.082908 0.378157 0.085 Uiso 1 1 calc R U . . .
H21C H 0.222685 -0.114886 0.383733 0.085 Uiso 1 1 calc R U . . .
B2 B 0.4275(3) -0.17138(10) 0.75357(14) 0.0299(6) Uani 1 1 d . . . . .
H2 H 0.472297 -0.208540 0.724239 0.036 Uiso 1 1 calc R U . . .
C25 C 0.6773(3) -0.24116(11) 0.6039(2) 0.0544(8) Uani 1 1 d . . . . .
H25A H 0.626790 -0.254859 0.642599 0.082 Uiso 1 1 calc R U . . .
H25B H 0.776341 -0.253300 0.620369 0.082 Uiso 1 1 calc R U . . .
H25C H 0.634650 -0.259068 0.553042 0.082 Uiso 1 1 calc R U . . .
C28 C 0.1931(3) 0.13067(15) 0.81316(19) 0.0614(8) Uani 1 1 d . . . . .
H28A H 0.133766 0.095676 0.795080 0.092 Uiso 1 1 calc R U . . .
H28B H 0.142981 0.167148 0.791491 0.092 Uiso 1 1 calc R U . . .
H28C H 0.214844 0.132433 0.870354 0.092 Uiso 1 1 calc R U . . .

loop_
_atom_site_aniso_label
_atom_site_aniso_U_11
_atom_site_aniso_U_22
_atom_site_aniso_U_33
_atom_site_aniso_U_23
_atom_site_aniso_U_13
_atom_site_aniso_U_12
P1 0.0305(3) 0.0177(2) 0.0158(2) -0.00046(19) 0.0052(2) -0.0021(2)
Si1 0.0244(3) 0.0173(2) 0.0163(3) -0.0010(2) 0.0042(2) -0.0004(2)
O1 0.0468(10) 0.0214(7) 0.0311(8) 0.0044(6) 0.0114(7) -0.0063(7)
O2 0.0283(8) 0.0213(7) 0.0270(8) -0.0014(6) 0.0080(6) -0.0016(6)
O3 0.0290(8) 0.0192(6) 0.0248(7) 0.0014(6) 0.0041(6) -0.0010(6)
N3 0.0250(9) 0.0208(8) 0.0171(8) -0.0024(6) 0.0026(7) 0.0005(7)
N1 0.0508(12) 0.0220(8) 0.0201(9) -0.0013(7) 0.0138(8) 0.0016(8)
C3 0.0272(11) 0.0198(9) 0.0175(9) 0.0014(8) 0.0086(8) -0.0020(8)
N4 0.0260(9) 0.0214(8) 0.0204(9) -0.0028(7) 0.0038(7) 0.0011(7)
C8 0.0327(12) 0.0257(10) 0.0167(10) -0.0008(8) 0.0066(8) -0.0034(9)
N2 0.0369(10) 0.0272(9) 0.0173(8) -0.0029(7) 0.0032(7) -0.0075(8)
C1 0.0300(11) 0.0168(9) 0.0207(10) -0.0018(8) 0.0062(8) -0.0032(8)
C2 0.0365(12) 0.0209(9) 0.0146(9) -0.0016(8) 0.0062(8) -0.0024(8)
C7 0.0443(14) 0.0342(12) 0.0341(13) 0.0018(10) 0.0043(11) 0.0114(11)
C14 0.0223(10) 0.0239(10) 0.0241(10) -0.0045(8) 0.0043(8) -0.0006(8)
C20 0.0236(11) 0.0329(11) 0.0209(10) -0.0007(9) 0.0008(8) -0.0010(9)
C5 0.0573(16) 0.0324(12) 0.0181(11) -0.0051(9) 0.0055(10) -0.0108(11)
C12 0.0297(12) 0.0360(12) 0.0376(13) -0.0046(10) 0.0050(10) -0.0037(10)
C10 0.0304(12) 0.0280(11) 0.0289(12) -0.0022(9) -0.0011(9) -0.0036(9)
C17 0.0432(14) 0.0366(13) 0.0484(15) -0.0229(12) 0.0145(12) -0.0072(11)
C24 0.0233(11) 0.0266(10) 0.0279(11) -0.0020(9) 0.0044(9) 0.0046(8)
B9 0.0431(15) 0.0356(13) 0.0267(13) -0.0057(11) 0.0158(11) -0.0149(12)
C19 0.0355(12) 0.0321(11) 0.0257(11) -0.0062(9) 0.0102(9) -0.0061(9)
B6 0.0490(16) 0.0240(11) 0.0175(11) 0.0021(9) 0.0078(11) -0.0058(11)
C16 0.0449(14) 0.0245(11) 0.0494(15) -0.0074(10) 0.0143(12) -0.0054(10)
C6 0.0361(12) 0.0242(10) 0.0356(12) -0.0059(9) 0.0078(10) 0.0024(9)
B7 0.0586(18) 0.0236(12) 0.0232(13) 0.0034(10) 0.0071(12) -0.0062(12)
C22 0.0279(12) 0.0380(13) 0.0535(16) -0.0207(12) 0.0031(11) -0.0039(10)
C15 0.0399(13) 0.0272(11) 0.0284(12) -0.0024(9) 0.0107(10) -0.0030(9)
C23 0.0250(11) 0.0299(11) 0.0409(13) -0.0038(10) 0.0014(10) 0.0031(9)
C13 0.0444(15) 0.0296(11) 0.0565(16) -0.0005(11) 0.0194(13) -0.0071(11)
C4 0.0548(15) 0.0260(10) 0.0205(11) -0.0055(9) 0.0143(10) -0.0055(10)
B4 0.0300(13) 0.0268(11) 0.0234(12) -0.0024(10) 0.0091(10) -0.0038(10)
B1 0.0411(14) 0.0188(10) 0.0202(11) 0.0011(9) 0.0024(10) -0.0010(10)
C18 0.0473(15) 0.0468(14) 0.0315(13) -0.0171(11) 0.0184(11) -0.0110(12)
B8 0.0568(18) 0.0257(12) 0.0226(12) -0.0008(10) 0.0121(12) -0.0129(12)
C27 0.0321(13) 0.0612(17) 0.0470(16) -0.0201(13) -0.0068(11) 0.0142(12)
C26 0.0291(13) 0.080(2) 0.0429(15) 0.0078(14) 0.0129(11) 0.0067(13)
B5 0.0437(15) 0.0289(12) 0.0234(12) -0.0032(10) 0.0158(11) -0.0080(11)
B3 0.0409(15) 0.0252(11) 0.0240(12) -0.0026(10) 0.0100(11) -0.0110(10)
C9 0.071(2) 0.0227(12) 0.0580(18) 0.0052(12) -0.0157(15) -0.0048(12)
C11 0.0432(16) 0.0682(18) 0.0381(15) -0.0022(13) -0.0094(12) -0.0030(14)
B10 0.0615(19) 0.0305(13) 0.0229(13) -0.0026(11) 0.0150(12) -0.0158(13)
C21 0.0316(14) 0.103(2) 0.0313(14) 0.0252(15) 0.0010(11) 0.0074(15)
B2 0.0486(16) 0.0183(11) 0.0224(12) 0.0014(9) 0.0075(11) -0.0051(10)
C25 0.0391(15) 0.0338(13) 0.088(2) 0.0055(14) 0.0101(15) 0.0116(11)
C28 0.0569(19) 0.075(2) 0.0594(19) -0.0113(16) 0.0270(15) 0.0184(16)

loop_
_atom_type_symbol
_atom_type_description
_atom_type_scat_dispersion_real
_atom_type_scat_dispersion_imag
_atom_type_scat_source
C C 0.0181 0.0091 'International Tables Vol C Tables 4.2.6.8 and 6.1.1.4'
H H 0.0000 0.0000 'International Tables Vol C Tables 4.2.6.8 and 6.1.1.4'
B B 0.0090 0.0039 'International Tables Vol C Tables 4.2.6.8 and 6.1.1.4'
N N 0.0311 0.0180 'International Tables Vol C Tables 4.2.6.8 and 6.1.1.4'
O O 0.0492 0.0322 'International Tables Vol C Tables 4.2.6.8 and 6.1.1.4'
Si Si 0.2541 0.3302 'International Tables Vol C Tables 4.2.6.8 and 6.1.1.4'
P P 0.2955 0.4335 'International Tables Vol C Tables 4.2.6.8 and 6.1.1.4'

loop_
_geom_angle_atom_site_label_1
_geom_angle_atom_site_label_2
_geom_angle_atom_site_label_3
_geom_angle
_geom_angle_site_symmetry_1
_geom_angle_site_symmetry_3
_geom_angle_publ_flag
N1 P1 N2 95.28(9) . . ?
N1 P1 C2 98.83(9) . . ?
N2 P1 C2 101.24(9) . . ?
O2 Si1 O3 75.04(7) . . ?
O2 Si1 N3 132.72(8) . . ?
O3 Si1 N3 98.19(7) . . ?
O2 Si1 N4 94.79(7) . . ?
O3 Si1 N4 154.68(8) . . ?
N3 Si1 N4 71.43(7) . . ?
O2 Si1 C1 117.45(8) . . ?
O3 Si1 C1 102.05(8) . . ?
N3 Si1 C1 109.76(8) . . ?
N4 Si1 C1 103.21(8) . . ?
O2 Si1 C8 37.88(7) . . ?
O3 Si1 C8 37.18(7) . . ?
N3 Si1 C8 120.17(8) . . ?
N4 Si1 C8 128.31(8) . . ?
C1 Si1 C8 115.82(8) . . ?
O2 Si1 C3 116.64(7) . . ?
O3 Si1 C3 129.69(7) . . ?
N3 Si1 C3 36.09(7) . . ?
N4 Si1 C3 35.39(7) . . ?
C1 Si1 C3 111.76(7) . . ?
C8 Si1 C3 132.40(7) . . ?
C8 O2 Si1 91.34(12) . . ?
C8 O3 Si1 89.85(12) . . ?
C3 N3 C20 128.90(16) . . ?
C3 N3 Si1 91.61(12) . . ?
C20 N3 Si1 139.00(13) . . ?
C4 N1 C6 119.10(17) . . ?
C4 N1 P1 109.37(15) . . ?
C6 N1 P1 124.29(14) . . ?
N4 C3 N3 107.20(16) . . ?
N4 C3 C14 125.02(18) . . ?
N3 C3 C14 127.75(18) . . ?
N4 C3 Si1 54.99(10) . . ?
N3 C3 Si1 52.30(9) . . ?
C14 C3 Si1 178.81(15) . . ?
C3 N4 C24 128.34(17) . . ?
C3 N4 Si1 89.62(12) . . ?
C24 N4 Si1 138.64(13) . . ?
O1 C8 O3 129.3(2) . . ?
O1 C8 O2 126.9(2) . . ?
O3 C8 O2 103.72(16) . . ?
O1 C8 Si1 176.76(17) . . ?
O3 C8 Si1 52.97(9) . . ?
O2 C8 Si1 50.78(9) . . ?
C5 N2 C10 114.57(17) . . ?
C5 N2 P1 110.79(15) . . ?
C10 N2 P1 119.32(14) . . ?
B3 C1 B2 61.97(14) . . ?
B3 C1 B1 112.52(16) . . ?
B2 C1 B1 62.32(13) . . ?
B3 C1 B4 62.66(13) . . ?
B2 C1 B4 112.91(17) . . ?
B1 C1 B4 110.89(16) . . ?
B3 C1 C2 108.98(15) . . ?
B2 C1 C2 108.64(15) . . ?
B1 C1 C2 59.27(12) . . ?
B4 C1 C2 59.76(12) . . ?
B3 C1 Si1 116.43(14) . . ?
B2 C1 Si1 120.66(14) . . ?
B1 C1 Si1 123.17(15) . . ?
B4 C1 Si1 116.01(13) . . ?
C2 C1 Si1 123.92(12) . . ?
B6 C2 B1 63.09(14) . . ?
B6 C2 B5 62.55(15) . . ?
B1 C2 B5 113.60(16) . . ?
B6 C2 B4 113.39(17) . . ?
B1 C2 B4 111.57(16) . . ?
B5 C2 B4 62.15(14) . . ?
B6 C2 C1 110.15(15) . . ?
B1 C2 C1 59.97(12) . . ?
B5 C2 C1 109.34(15) . . ?
B4 C2 C1 59.85(12) . . ?
B6 C2 P1 122.05(14) . . ?
B1 C2 P1 115.62(15) . . ?
B5 C2 P1 124.20(14) . . ?
B4 C2 P1 118.43(14) . . ?
C1 C2 P1 116.97(12) . . ?
C19 C14 C15 120.20(19) . . ?
C19 C14 C3 121.20(18) . . ?
C15 C14 C3 118.47(18) . . ?
N3 C20 C23 108.99(16) . . ?
N3 C20 C22 111.28(17) . . ?
C23 C20 C22 108.20(18) . . ?
N3 C20 C21 108.89(18) . . ?
C23 C20 C21 108.7(2) . . ?
C22 C20 C21 110.7(2) . . ?
N2 C5 C4 107.89(18) . . ?
N2 C10 C12 110.48(17) . . ?
N2 C10 C11 109.0(2) . . ?
C12 C10 C11 107.9(2) . . ?
N2 C10 C13 110.90(19) . . ?
C12 C10 C13 108.1(2) . . ?
C11 C10 C13 110.4(2) . . ?
C18 C17 C16 120.1(2) . . ?
N4 C24 C27 107.92(17) . . ?
N4 C24 C26 109.73(18) . . ?
C27 C24 C26 108.9(2) . . ?
N4 C24 C25 112.23(19) . . ?
C27 C24 C25 108.1(2) . . ?
C26 C24 C25 109.9(2) . . ?
B5 B9 B3 108.42(18) . . ?
B5 B9 B4 60.05(14) . . ?
B3 B9 B4 60.57(13) . . ?
B5 B9 B8 107.3(2) . . ?
B3 B9 B8 59.85(15) . . ?
B4 B9 B8 107.92(18) . . ?
B5 B9 B10 59.95(15) . . ?
B3 B9 B10 107.5(2) . . ?
B4 B9 B10 107.82(18) . . ?
B8 B9 B10 59.16(15) . . ?
C18 C19 C14 119.1(2) . . ?
C2 B6 B5 59.11(13) . . ?
C2 B6 B7 106.32(17) . . ?
B5 B6 B7 108.24(19) . . ?
C2 B6 B10 106.22(18) . . ?
B5 B6 B10 59.94(15) . . ?
B7 B6 B10 60.44(16) . . ?
C2 B6 B1 58.76(13) . . ?
B5 B6 B1 107.36(17) . . ?
B7 B6 B1 60.23(14) . . ?
B10 B6 B1 108.17(17) . . ?
C17 C16 C15 120.0(2) . . ?
N1 C6 C7 110.14(17) . . ?
N1 C6 C28 108.2(2) . . ?
C7 C6 C28 108.0(2) . . ?
N1 C6 C9 110.34(19) . . ?
C7 C6 C9 109.4(2) . . ?
C28 C6 C9 110.7(2) . . ?
B2 B7 B6 108.21(17) . . ?
B2 B7 B8 59.90(15) . . ?
B6 B7 B8 107.4(2) . . ?
B2 B7 B1 60.06(13) . . ?
B6 B7 B1 60.19(14) . . ?
B8 B7 B1 107.58(18) . . ?
B2 B7 B10 107.5(2) . . ?
B6 B7 B10 59.90(15) . . ?
B8 B7 B10 59.26(16) . . ?
B1 B7 B10 107.71(18) . . ?
C16 C15 C14 119.8(2) . . ?
N1 C4 C5 107.58(18) . . ?
C2 B4 C1 60.39(12) . . ?
C2 B4 B5 58.59(13) . . ?
C1 B4 B5 106.95(18) . . ?
C2 B4 B9 105.14(17) . . ?
C1 B4 B9 105.30(17) . . ?
B5 B4 B9 59.41(14) . . ?
C2 B4 B3 106.09(17) . . ?
C1 B4 B3 58.32(13) . . ?
B5 B4 B3 106.80(17) . . ?
B9 B4 B3 59.17(14) . . ?
C2 B1 C1 60.76(12) . . ?
C2 B1 B2 106.93(18) . . ?
C1 B1 B2 58.64(12) . . ?
C2 B1 B6 58.15(13) . . ?
C1 B1 B6 106.89(18) . . ?
B2 B1 B6 107.33(18) . . ?
C2 B1 B7 105.33(19) . . ?
C1 B1 B7 105.74(18) . . ?
B2 B1 B7 59.58(14) . . ?
B6 B1 B7 59.58(14) . . ?
C17 C18 C19 120.9(2) . . ?
B10 B8 B3 108.25(18) . . ?
B10 B8 B2 108.57(18) . . ?
B3 B8 B2 59.83(14) . . ?
B10 B8 B7 60.66(16) . . ?
B3 B8 B7 107.85(18) . . ?
B2 B8 B7 59.88(15) . . ?
B10 B8 B9 60.43(15) . . ?
B3 B8 B9 59.52(15) . . ?
B2 B8 B9 107.62(17) . . ?
B7 B8 B9 108.44(17) . . ?
C2 B5 B9 106.54(17) . . ?
C2 B5 B6 58.33(13) . . ?
B9 B5 B6 108.58(18) . . ?
C2 B5 B10 105.79(19) . . ?
B9 B5 B10 60.61(15) . . ?
B6 B5 B10 60.18(15) . . ?
C2 B5 B4 59.26(13) . . ?
B9 B5 B4 60.54(14) . . ?
B6 B5 B4 107.61(18) . . ?
B10 B5 B4 108.73(17) . . ?
C1 B3 B9 106.71(17) . . ?
C1 B3 B2 59.05(13) . . ?
B9 B3 B2 108.73(19) . . ?
C1 B3 B8 106.31(18) . . ?
B9 B3 B8 60.63(15) . . ?
B2 B3 B8 60.10(15) . . ?
C1 B3 B4 59.02(13) . . ?
B9 B3 B4 60.26(14) . . ?
B2 B3 B4 107.61(17) . . ?
B8 B3 B4 108.29(17) . . ?
B8 B10 B5 107.92(18) . . ?
B8 B10 B6 107.85(19) . . ?
B5 B10 B6 59.88(15) . . ?
B8 B10 B9 60.40(15) . . ?
B5 B10 B9 59.44(15) . . ?
B6 B10 B9 107.42(17) . . ?
B8 B10 B7 60.08(16) . . ?
B5 B10 B7 107.57(18) . . ?
B6 B10 B7 59.66(15) . . ?
B9 B10 B7 107.97(18) . . ?
C1 B2 B3 58.98(13) . . ?
C1 B2 B7 106.67(16) . . ?
B3 B2 B7 108.31(19) . . ?
C1 B2 B8 106.23(18) . . ?
B3 B2 B8 60.07(15) . . ?
B7 B2 B8 60.22(15) . . ?
C1 B2 B1 59.04(12) . . ?
B3 B2 B1 107.46(17) . . ?
B7 B2 B1 60.36(14) . . ?
B8 B2 B1 108.07(18) . . ?

loop_
_geom_bond_atom_site_label_1
_geom_bond_atom_site_label_2
_geom_bond_distance
_geom_bond_site_symmetry_2
_geom_bond_publ_flag
P1 N1 1.6844(18) . ?
P1 N2 1.7077(18) . ?
P1 C2 1.932(2) . ?
Si1 O2 1.7180(14) . ?
Si1 O3 1.7699(14) . ?
Si1 N3 1.8108(17) . ?
Si1 N4 1.8740(17) . ?
Si1 C1 1.939(2) . ?
Si1 C8 2.217(2) . ?
Si1 C3 2.2879(19) . ?
O1 C8 1.194(2) . ?
O2 C8 1.362(2) . ?
O3 C8 1.340(2) . ?
N3 C3 1.348(3) . ?
N3 C20 1.504(3) . ?
N1 C4 1.472(3) . ?
N1 C6 1.478(3) . ?
C3 N4 1.325(3) . ?
C3 C14 1.484(3) . ?
N4 C24 1.499(3) . ?
N2 C5 1.483(3) . ?
N2 C10 1.497(3) . ?
C1 B3 1.716(3) . ?
C1 B2 1.717(3) . ?
C1 B1 1.724(3) . ?
C1 B4 1.728(3) . ?
C1 C2 1.738(3) . ?
C2 B6 1.701(3) . ?
C2 B1 1.712(3) . ?
C2 B5 1.715(3) . ?
C2 B4 1.727(3) . ?
C7 C6 1.520(3) . ?
C14 C19 1.387(3) . ?
C14 C15 1.393(3) . ?
C20 C23 1.522(3) . ?
C20 C22 1.525(3) . ?
C20 C21 1.525(3) . ?
C5 C4 1.516(4) . ?
C12 C10 1.524(3) . ?
C10 C11 1.530(3) . ?
C10 C13 1.536(3) . ?
C17 C18 1.376(4) . ?
C17 C16 1.381(4) . ?
C24 C27 1.509(3) . ?
C24 C26 1.520(3) . ?
C24 C25 1.527(3) . ?
B9 B5 1.765(3) . ?
B9 B3 1.766(4) . ?
B9 B4 1.785(3) . ?
B9 B8 1.786(4) . ?
B9 B10 1.786(4) . ?
C19 C18 1.384(3) . ?
B6 B5 1.773(4) . ?
B6 B7 1.774(3) . ?
B6 B10 1.779(4) . ?
B6 B1 1.785(4) . ?
C16 C15 1.383(3) . ?
C6 C28 1.526(4) . ?
C6 C9 1.533(3) . ?
B7 B2 1.772(4) . ?
B7 B8 1.778(4) . ?
B7 B1 1.786(3) . ?
B7 B10 1.788(4) . ?
B4 B5 1.777(3) . ?
B4 B3 1.791(3) . ?
B1 B2 1.781(3) . ?
B8 B10 1.763(4) . ?
B8 B3 1.772(4) . ?
B8 B2 1.772(4) . ?
B5 B10 1.774(4) . ?
B3 B2 1.767(4) . ?
